data_7044520
loop_
_publ_author_name
'Sung, Simon'
'Young, Rowan Drury'

_publ_section_title
;
 Facile generation of iridium PCcarbeneP pincer complexes via water
 elimination from an alcohol proligand
;
_journal_name_full 'Dalton Trans.'
_journal_paper_doi 10.1039/C7DT03690F
_journal_year 2017
_chemical_formula_moiety 'C87 H55 B1 F24 Ir1 P3'
_chemical_formula_sum 'C87 H55 B F24 Ir P3'
_chemical_formula_weight 1852.30
_space_group_IT_number 2
_symmetry_cell_setting triclinic
_symmetry_space_group_name_Hall '-P 1'
_symmetry_space_group_name_H-M 'P -1'
_atom_sites_solution_hydrogens difmap
_atom_sites_solution_primary other
_audit_creation_date 2017-09-23
_audit_creation_method CRYSTALS_ver_14.61_build_6236
_audit_update_record
;
2017-10-20 deposited with the CCDC.
2017-10-24 downloaded from the CCDC.
;
_cell_angle_alpha 109.090(3)
_cell_angle_beta 93.332(4)
_cell_angle_gamma 102.372(4)
_cell_formula_units_Z 2
_cell_length_a 13.6373(16)
_cell_length_b 18.2263(18)
_cell_length_c 18.3369(19)
_cell_measurement_reflns_used 17007
_cell_measurement_temperature 100
_cell_measurement_theta_max 26.388
_cell_measurement_theta_min 2.192
_cell_volume 4166.3(8)
_computing_cell_refinement 'USER DEFINED CELL REFINEMENT'
_computing_data_collection 'USER DEFINED DATA COLLECTION'
_computing_data_reduction 'USER DEFINED DATA REDUCTION'
_computing_molecular_graphics 'CAMERON (Watkin et al., 1996)'
_computing_publication_material 'CRYSTALS (Betteridge et al., 2003)'
_computing_structure_refinement 'CRYSTALS (Betteridge et al., 2003)'
_computing_structure_solution 'Superflip (Palatinus & Chapuis, 2007)'
_diffrn_ambient_temperature 100
_diffrn_measured_fraction_theta_full 0.997
_diffrn_measured_fraction_theta_max 0.997
_diffrn_measurement_device Serial
_diffrn_measurement_device_type Unknown
_diffrn_measurement_method \w/2\q
_diffrn_radiation_monochromator graphite
_diffrn_radiation_type 'Mo K\a'
_diffrn_radiation_wavelength 0.71073
_diffrn_reflns_av_R_equivalents 0.136
_diffrn_reflns_limit_h_max 17
_diffrn_reflns_limit_h_min -17
_diffrn_reflns_limit_k_max 22
_diffrn_reflns_limit_k_min -21
_diffrn_reflns_limit_l_max 22
_diffrn_reflns_limit_l_min -22
_diffrn_reflns_number 66706
_diffrn_reflns_theta_full 26.388
_diffrn_reflns_theta_max 26.388
_diffrn_reflns_theta_min 2.192
_diffrn_standards_number 0
_exptl_absorpt_coefficient_mu 1.757
_exptl_absorpt_correction_T_max 0.7454
_exptl_absorpt_correction_T_min 0.3805
_exptl_absorpt_correction_type multi-scan
_exptl_absorpt_process_details 'Bruker SADABS'
_exptl_crystal_colour 'dark green'
_exptl_crystal_density_diffrn 1.476
_exptl_crystal_density_method 'not measured'
_exptl_crystal_description block
_exptl_crystal_F_000 1840
_exptl_crystal_size_max 0.574
_exptl_crystal_size_mid 0.199
_exptl_crystal_size_min 0.117
_platon_squeeze_details
'The void volume is sufficient for a maximum of ca. 26 atoms. No solvent molecules could be modelled in this space, and the elemental analysis for compound 3 showed no evidence of solvate molecules.'
_refine_diff_density_max 5.28
_refine_diff_density_min -6.69
_refine_ls_extinction_method None
_refine_ls_goodness_of_fit_ref 1.0048
_refine_ls_hydrogen_treatment noref
_refine_ls_matrix_type full
_refine_ls_number_parameters 1126
_refine_ls_number_reflns 16945
_refine_ls_number_restraints 1330
_refine_ls_R_factor_all 0.0929
_refine_ls_R_factor_gt 0.0751
_refine_ls_shift/su_max 0.0035819
_refine_ls_shift/su_mean 0.0000598
_refine_ls_structure_factor_coef Fsqd
_refine_ls_weighting_details
;
 Method= Modified Sheldrick 
 w=1/[\s^2^(F^2^) + ( 0.12P)^2^ +12.80P] 
 ,where P=(max(Fo^2^,0) + 2Fc^2^)/3 
;
_refine_ls_weighting_scheme calc
_refine_ls_wR_factor_all 0.1987
_refine_ls_wR_factor_gt 0.1820
_refine_ls_wR_factor_ref 0.1986
_reflns_limit_h_max 16
_reflns_limit_h_min -17
_reflns_limit_k_max 21
_reflns_limit_k_min -22
_reflns_limit_l_max 22
_reflns_limit_l_min 0
_reflns_number_gt 13694
_reflns_number_total 17007
_reflns_threshold_expression I>2.0\s(I)
_oxford_diffrn_Wilson_B_factor 1.24
_oxford_diffrn_Wilson_scale 217.37
_oxford_refine_ls_r_factor_ref 0.0929
_oxford_refine_ls_scale 0.070804(18)
_oxford_reflns_number_all 16947
_oxford_reflns_threshold_expression_ref I>-3.0\s(I)
_oxford_structure_analysis_title CCDC_1568119_Compound_3
_cod_data_source_file c7dt03690f2.cif
_cod_data_source_block Compound3
_cod_depositor_comments
;
The following automatic conversions were performed:

'_atom_sites_solution_primary' value 'Other' changed to 'other'
according to
/home/data/users/saulius/crontab/automatic-downloads/rss-feeds/RSC/lib/dictionaries/cif_core.dic
dictionary named 'cif_core.dic' version 2.4.2 from 2011-04-26.

Automatic conversion script
Id: cif_fix_values 4973 2017-02-22 13:04:09Z antanas 
;
_cod_original_sg_symbol_H-M 'P -1 '
_cod_original_formula_sum 'C87 H55 B1 F24 Ir1 P3'
_cod_database_code 7044520
_platon_squeeze_void_probe_radius 1.20

loop_
_symmetry_equiv_pos_as_xyz
x,y,z
-x,-y,-z

loop_
_atom_site_label
_atom_site_type_symbol
_atom_site_fract_x
_atom_site_fract_y
_atom_site_fract_z
_atom_site_U_iso_or_equiv
_atom_site_occupancy
_atom_site_adp_type
_atom_site_refinement_flags_posn
_atom_site_refinement_flags_adp
Ir1 Ir 0.96311(2) 0.790999(15) 0.248494(14) 0.0159 1.0000 Uani . U
P2 P 1.09642(13) 0.82437(10) 0.34416(9) 0.0151 1.0000 Uani . U
C3 C 1.1076(5) 0.9312(4) 0.3907(4) 0.0182 1.0000 Uani . U
C4 C 1.1925(6) 0.9857(4) 0.4406(4) 0.0242 1.0000 Uani . U
C5 C 1.1937(7) 1.0671(5) 0.4697(5) 0.0345 1.0000 Uani . U
C6 C 1.1132(7) 1.0927(5) 0.4481(5) 0.0360 1.0000 Uani . U
C7 C 1.0307(7) 1.0389(5) 0.3981(5) 0.0341 1.0000 Uani . U
C8 C 1.0249(6) 0.9569(4) 0.3700(4) 0.0260 1.0000 Uani . U
C1 C 0.9420(7) 0.8965(5) 0.3133(5) 0.0348 1.0000 Uani . U
C10 C 0.8436(6) 0.9168(4) 0.3006(4) 0.0256 1.0000 Uani . U
C11 C 0.7861(5) 0.8770(4) 0.2265(4) 0.0203 1.0000 Uani . U
P1 P 0.83258(13) 0.79478(10) 0.16580(10) 0.0169 1.0000 Uani . U
C13 C 0.7214(5) 0.7109(4) 0.1330(4) 0.0224 1.0000 Uani . U
C14 C 0.6441(6) 0.7057(5) 0.1794(5) 0.0322 1.0000 Uani . U
C15 C 0.5674(6) 0.6367(6) 0.1613(7) 0.0464 1.0000 Uani . U
C16 C 0.5677(8) 0.5713(6) 0.0965(7) 0.0524 1.0000 Uani . U
C17 C 0.6430(8) 0.5739(5) 0.0484(6) 0.0480 1.0000 Uani . U
C18 C 0.7192(6) 0.6442(5) 0.0666(5) 0.0339 1.0000 Uani . U
C19 C 0.8674(6) 0.8230(4) 0.0829(4) 0.0230 1.0000 Uani . U
C20 C 0.9583(6) 0.8791(4) 0.0950(4) 0.0262 1.0000 Uani . U
C21 C 0.9877(7) 0.9084(5) 0.0360(5) 0.0386 1.0000 Uani . U
C22 C 0.9271(9) 0.8800(6) -0.0341(5) 0.0449 1.0000 Uani . U
C23 C 0.8374(9) 0.8241(6) -0.0472(5) 0.0467 1.0000 Uani . U
C24 C 0.8064(7) 0.7949(5) 0.0110(5) 0.0357 1.0000 Uani . U
C25 C 0.6986(6) 0.8975(4) 0.2065(5) 0.0287 1.0000 Uani . U
C26 C 0.6648(6) 0.9562(5) 0.2610(6) 0.0366 1.0000 Uani . U
C27 C 0.7155(8) 0.9901(6) 0.3348(6) 0.0440 1.0000 Uani . U
C28 C 0.8044(7) 0.9733(5) 0.3556(4) 0.0376 1.0000 Uani . U
C29 C 1.2208(5) 0.8200(4) 0.3159(4) 0.0186 1.0000 Uani . U
C30 C 1.2506(6) 0.8547(4) 0.2605(4) 0.0236 1.0000 Uani . U
C31 C 1.3436(6) 0.8538(5) 0.2351(5) 0.0316 1.0000 Uani . U
C32 C 1.4096(6) 0.8187(5) 0.2647(5) 0.0372 1.0000 Uani . U
C33 C 1.3802(6) 0.7834(5) 0.3181(5) 0.0327 1.0000 Uani . U
C34 C 1.2859(6) 0.7831(5) 0.3438(4) 0.0252 1.0000 Uani . U
C35 C 1.0818(5) 0.7832(4) 0.4223(4) 0.0186 1.0000 Uani . U
C36 C 0.9953(6) 0.7249(5) 0.4169(4) 0.0292 1.0000 Uani . U
C37 C 0.9815(8) 0.6938(5) 0.4775(5) 0.0403 1.0000 Uani . U
C38 C 1.0546(8) 0.7228(6) 0.5422(5) 0.0425 1.0000 Uani . U
C39 C 1.1392(7) 0.7817(6) 0.5488(5) 0.0367 1.0000 Uani . U
C40 C 1.1539(6) 0.8128(5) 0.4884(4) 0.0280 1.0000 Uani . U
P3 P 0.98605(13) 0.66469(10) 0.16750(10) 0.0162 1.0000 Uani . U
C42 C 1.0975(5) 0.6303(4) 0.1908(4) 0.0157 1.0000 Uani . U
C43 C 1.1797(6) 0.6309(4) 0.1497(4) 0.0238 1.0000 Uani . U
C44 C 1.2604(6) 0.6035(5) 0.1711(5) 0.0297 1.0000 Uani . U
C45 C 1.2592(6) 0.5753(4) 0.2327(5) 0.0270 1.0000 Uani . U
C46 C 1.1770(6) 0.5733(4) 0.2719(4) 0.0257 1.0000 Uani . U
C47 C 1.0993(5) 0.6012(4) 0.2526(4) 0.0178 1.0000 Uani . U
C48 C 0.9912(6) 0.6596(4) 0.0667(4) 0.0229 1.0000 Uani . U
C49 C 1.0582(6) 0.7237(5) 0.0559(4) 0.0274 1.0000 Uani . U
C50 C 1.0610(8) 0.7265(5) -0.0193(5) 0.0381 1.0000 Uani . U
C51 C 0.9986(8) 0.6667(6) -0.0821(5) 0.0443 1.0000 Uani . U
C52 C 0.9346(8) 0.6032(6) -0.0717(5) 0.0427 1.0000 Uani . U
C53 C 0.9305(6) 0.5983(5) 0.0023(4) 0.0322 1.0000 Uani . U
C54 C 0.8824(5) 0.5828(4) 0.1692(4) 0.0216 1.0000 Uani . U
C55 C 0.8791(6) 0.5020(4) 0.1263(5) 0.0307 1.0000 Uani . U
C56 C 0.8034(7) 0.4417(5) 0.1339(6) 0.0372 1.0000 Uani . U
C57 C 0.7337(6) 0.4601(5) 0.1835(6) 0.0367 1.0000 Uani . U
C58 C 0.7375(6) 0.5387(5) 0.2262(5) 0.0316 1.0000 Uani . U
C59 C 0.8117(5) 0.5999(4) 0.2194(4) 0.0233 1.0000 Uani . U
C61 C 0.4913(3) 0.0796(2) 0.4341(2) 0.0254 1.0000 Uani D U
C64 C 0.4683(5) 0.0990(4) 0.3626(4) 0.0185 1.0000 Uani . U
C65 C 0.5405(5) 0.1453(4) 0.3367(4) 0.0151 1.0000 Uani . U
C66 C 0.5187(5) 0.1674(4) 0.2713(4) 0.0158 1.0000 Uani . U
C67 C 0.4200(5) 0.1361(4) 0.2337(4) 0.0187 1.0000 Uani . U
C68 C 0.3466(5) 0.0879(4) 0.2582(4) 0.0227 1.0000 Uani . U
C69 C 0.3688(5) 0.0689(4) 0.3241(4) 0.0209 1.0000 Uani . U
C70 C 0.2425(6) 0.0531(6) 0.2144(5) 0.0405 1.0000 Uani . U
F71 F 0.2126(4) 0.0989(4) 0.1794(4) 0.0740 1.0000 Uani . U
F72 F 0.1719(4) 0.0332(4) 0.2553(3) 0.0540 1.0000 Uani . U
F73 F 0.2376(5) -0.0189(4) 0.1548(4) 0.0730 1.0000 Uani . U
B1 B 0.6112(6) 0.2195(4) 0.2413(4) 0.0165 1.0000 Uani . U
C75 C 0.6777(5) 0.1555(4) 0.1996(4) 0.0164 1.0000 Uani . U
C76 C 0.6312(6) 0.0879(4) 0.1349(4) 0.0255 1.0000 Uani . U
C77 C 0.6832(7) 0.0318(5) 0.0975(5) 0.0346 1.0000 Uani . U
C78 C 0.7824(6) 0.0392(5) 0.1238(4) 0.0288 1.0000 Uani . U
C79 C 0.8288(6) 0.1039(4) 0.1886(4) 0.0208 1.0000 Uani . U
C80 C 0.7771(5) 0.1609(4) 0.2263(4) 0.0151 1.0000 Uani . U
C81 C 0.9374(6) 0.1184(5) 0.2206(5) 0.0302 1.0000 Uani . U
F82 F 0.9754(4) 0.0553(4) 0.1928(4) 0.0631 1.0000 Uani . U
F83 F 0.9980(4) 0.1782(4) 0.2053(4) 0.0593 1.0000 Uani . U
F84 F 0.9527(4) 0.1417(4) 0.2986(3) 0.0448 1.0000 Uani . U
C85 C 0.6237(4) -0.0416(3) 0.0278(3) 0.0553 1.0000 Uani D U
C89 C 0.5652(5) 0.2542(4) 0.1779(4) 0.0136 1.0000 Uani . U
C90 C 0.4994(5) 0.3045(4) 0.1992(4) 0.0160 1.0000 Uani . U
C91 C 0.4628(6) 0.3391(4) 0.1499(4) 0.0231 1.0000 Uani . U
C92 C 0.4920(5) 0.3262(4) 0.0768(4) 0.0184 1.0000 Uani . U
C93 C 0.5596(5) 0.2788(4) 0.0547(4) 0.0178 1.0000 Uani . U
C94 C 0.5951(5) 0.2432(4) 0.1038(4) 0.0153 1.0000 Uani . U
C95 C 0.5938(6) 0.2647(5) -0.0252(4) 0.0296 1.0000 Uani . U
F96 F 0.6712(5) 0.2342(5) -0.0336(3) 0.0640 1.0000 Uani . U
F97 F 0.5201(4) 0.2197(4) -0.0821(3) 0.0593 1.0000 Uani . U
F98 F 0.6204(5) 0.3339(4) -0.0386(3) 0.0648 1.0000 Uani . U
C99 C 0.3939(4) 0.3933(3) 0.1762(3) 0.0433 1.0000 Uani D U
C103 C 0.6792(5) 0.2981(4) 0.3124(4) 0.0163 1.0000 Uani . U
C104 C 0.7713(5) 0.3406(4) 0.3006(4) 0.0168 1.0000 Uani . U
C105 C 0.8331(6) 0.4062(4) 0.3593(4) 0.0232 1.0000 Uani . U
C106 C 0.8012(6) 0.4348(4) 0.4329(4) 0.0268 1.0000 Uani . U
C107 C 0.7103(6) 0.3956(4) 0.4432(4) 0.0273 1.0000 Uani . U
C108 C 0.6484(6) 0.3282(4) 0.3856(4) 0.0210 1.0000 Uani . U
C109 C 0.6712(8) 0.4237(6) 0.5219(5) 0.0411 1.0000 Uani . U
F110 F 0.7383(5) 0.4844(3) 0.5751(3) 0.0531 1.0000 Uani . U
F111 F 0.6506(6) 0.3659(4) 0.5525(3) 0.0738 1.0000 Uani . U
F112 F 0.5873(5) 0.4474(5) 0.5159(4) 0.0853 1.0000 Uani . U
C113 C 0.9328(7) 0.4481(5) 0.3463(5) 0.0372 1.0000 Uani . U
F114 F 0.9333(6) 0.5229(4) 0.3486(5) 0.0839 1.0000 Uani . U
F115 F 1.0067(5) 0.4592(6) 0.3998(4) 0.1049 1.0000 Uani . U
F116 F 0.9589(4) 0.4158(4) 0.2779(4) 0.0671 1.0000 Uani . U
H41 H 1.2481 0.9679 0.4551 0.0291 1.0000 Uiso . .
H51 H 1.2510 1.1039 0.5028 0.0400 1.0000 Uiso . .
H61 H 1.1138 1.1480 0.4681 0.0421 1.0000 Uiso . .
H71 H 0.9763 1.0577 0.3828 0.0401 1.0000 Uiso . .
H141 H 0.6453 0.7508 0.2241 0.0389 1.0000 Uiso . .
H151 H 0.5144 0.6350 0.1919 0.0560 1.0000 Uiso . .
H161 H 0.5157 0.5233 0.0856 0.0630 1.0000 Uiso . .
H171 H 0.6420 0.5285 0.0041 0.0580 1.0000 Uiso . .
H181 H 0.7704 0.6471 0.0334 0.0422 1.0000 Uiso . .
H201 H 1.0008 0.8982 0.1434 0.0320 1.0000 Uiso . .
H211 H 1.0496 0.9468 0.0439 0.0462 1.0000 Uiso . .
H221 H 0.9466 0.8995 -0.0738 0.0539 1.0000 Uiso . .
H231 H 0.7957 0.8047 -0.0956 0.0552 1.0000 Uiso . .
H241 H 0.7435 0.7569 0.0024 0.0431 1.0000 Uiso . .
H251 H 0.6618 0.8710 0.1556 0.0342 1.0000 Uiso . .
H261 H 0.6070 0.9719 0.2467 0.0432 1.0000 Uiso . .
H271 H 0.6905 1.0268 0.3736 0.0512 1.0000 Uiso . .
H281 H 0.8385 0.9991 0.4062 0.0431 1.0000 Uiso . .
H301 H 1.2054 0.8789 0.2406 0.0292 1.0000 Uiso . .
H311 H 1.3634 0.8784 0.1982 0.0381 1.0000 Uiso . .
H321 H 1.4741 0.8180 0.2476 0.0429 1.0000 Uiso . .
H331 H 1.4258 0.7592 0.3377 0.0391 1.0000 Uiso . .
H341 H 1.2653 0.7576 0.3796 0.0300 1.0000 Uiso . .
H361 H 0.9452 0.7067 0.3729 0.0331 1.0000 Uiso . .
H371 H 0.9224 0.6523 0.4725 0.0480 1.0000 Uiso . .
H381 H 1.0453 0.7028 0.5837 0.0502 1.0000 Uiso . .
H391 H 1.1887 0.8027 0.5940 0.0431 1.0000 Uiso . .
H401 H 1.2124 0.8523 0.4918 0.0350 1.0000 Uiso . .
H431 H 1.1807 0.6495 0.1073 0.0293 1.0000 Uiso . .
H441 H 1.3176 0.6056 0.1443 0.0351 1.0000 Uiso . .
H451 H 1.3142 0.5565 0.2468 0.0341 1.0000 Uiso . .
H461 H 1.1758 0.5532 0.3127 0.0311 1.0000 Uiso . .
H471 H 1.0444 0.5997 0.2813 0.0225 1.0000 Uiso . .
H491 H 1.1012 0.7640 0.0977 0.0331 1.0000 Uiso . .
H501 H 1.1054 0.7689 -0.0270 0.0450 1.0000 Uiso . .
H511 H 1.0006 0.6701 -0.1319 0.0531 1.0000 Uiso . .
H521 H 0.8926 0.5621 -0.1152 0.0512 1.0000 Uiso . .
H531 H 0.8866 0.5539 0.0093 0.0401 1.0000 Uiso . .
H551 H 0.9282 0.4901 0.0935 0.0379 1.0000 Uiso . .
H561 H 0.7995 0.3874 0.1048 0.0450 1.0000 Uiso . .
H571 H 0.6832 0.4193 0.1893 0.0440 1.0000 Uiso . .
H581 H 0.6884 0.5506 0.2596 0.0389 1.0000 Uiso . .
H591 H 0.8147 0.6539 0.2489 0.0278 1.0000 Uiso . .
H651 H 0.6083 0.1635 0.3631 0.0191 1.0000 Uiso . .
H671 H 0.4023 0.1482 0.1895 0.0228 1.0000 Uiso . .
H691 H 0.3177 0.0374 0.3420 0.0260 1.0000 Uiso . .
H761 H 0.5632 0.0796 0.1154 0.0302 1.0000 Uiso . .
H781 H 0.8182 0.0013 0.0977 0.0362 1.0000 Uiso . .
H801 H 0.8107 0.2042 0.2708 0.0188 1.0000 Uiso . .
H901 H 0.4798 0.3157 0.2492 0.0199 1.0000 Uiso . .
H921 H 0.4677 0.3496 0.0429 0.0232 1.0000 Uiso . .
H941 H 0.6400 0.2100 0.0861 0.0199 1.0000 Uiso . .
H1041 H 0.7930 0.3250 0.2519 0.0210 1.0000 Uiso . .
H1061 H 0.8431 0.4790 0.4728 0.0332 1.0000 Uiso . .
H1081 H 0.5853 0.3031 0.3949 0.0258 1.0000 Uiso . .
F1020 F 0.3981(7) 0.4244(6) 0.2529(3) 0.0475 0.5000 Uani D U
F1021 F 0.4435(5) 0.4635(4) 0.2284(5) 0.0462 0.5000 Uani D U
F1010 F 0.2970(4) 0.3570(4) 0.1498(5) 0.0485 0.5000 Uani D U
F1011 F 0.3192(6) 0.3638(5) 0.2098(6) 0.0481 0.5000 Uani D U
F1000 F 0.4120(7) 0.4551(4) 0.1516(5) 0.0472 0.5000 Uani D U
F1001 F 0.3495(7) 0.4099(6) 0.1193(4) 0.0470 0.5000 Uani D U
F870 F 0.6450(8) -0.1098(4) 0.0283(6) 0.0793 0.5000 Uani D U
F871 F 0.6756(7) -0.0980(5) 0.0070(6) 0.0857 0.5000 Uani D U
F860 F 0.6458(8) -0.0306(6) -0.0386(3) 0.0684 0.5000 Uani D U
F861 F 0.6113(8) -0.0173(5) -0.0328(4) 0.0601 0.5000 Uani D U
F880 F 0.5230(4) -0.0557(5) 0.0253(5) 0.0528 0.5000 Uani D U
F881 F 0.5309(5) -0.0752(5) 0.0383(5) 0.0547 0.5000 Uani D U
F620 F 0.4499(6) 0.0025(3) 0.4249(5) 0.0389 0.5000 Uani D U
F621 F 0.4871(7) 0.0009(3) 0.4154(4) 0.0346 0.5000 Uani D U
F630 F 0.4537(6) 0.1232(5) 0.4955(3) 0.0344 0.5000 Uani D U
F631 F 0.4255(5) 0.0953(6) 0.4857(4) 0.0387 0.5000 Uani D U
F600 F 0.5915(3) 0.0967(5) 0.4582(4) 0.0201 0.5000 Uani D U
F601 F 0.5860(3) 0.1173(5) 0.4714(4) 0.0196 0.5000 Uani D U

loop_
_atom_site_aniso_label
_atom_site_aniso_U_11
_atom_site_aniso_U_22
_atom_site_aniso_U_33
_atom_site_aniso_U_23
_atom_site_aniso_U_13
_atom_site_aniso_U_12
Ir1 0.01925(16) 0.01886(15) 0.01029(14) 0.00406(10) -0.00059(9) 0.00858(10)
P2 0.0155(8) 0.0181(8) 0.0110(7) 0.0037(6) -0.0004(6) 0.0050(7)
C3 0.028(3) 0.0181(17) 0.008(3) 0.0057(18) 0.006(2) 0.0037(19)
C4 0.028(3) 0.019(2) 0.023(4) 0.008(2) 0.005(2) 0.000(2)
C5 0.038(4) 0.017(3) 0.037(4) 0.001(3) 0.005(3) -0.005(3)
C6 0.058(5) 0.017(3) 0.028(4) 0.002(3) 0.008(3) 0.010(3)
C7 0.053(4) 0.025(3) 0.024(4) 0.002(3) 0.003(3) 0.019(3)
C8 0.042(3) 0.023(2) 0.011(3) 0.000(2) 0.000(2) 0.014(2)
C1 0.040(3) 0.029(3) 0.028(4) -0.003(2) -0.010(3) 0.019(3)
C10 0.041(3) 0.027(4) 0.014(3) 0.006(2) 0.002(2) 0.022(3)
C11 0.023(3) 0.023(3) 0.017(2) 0.006(2) 0.005(2) 0.012(2)
P1 0.0196(9) 0.0173(8) 0.0133(8) 0.0035(6) -0.0029(6) 0.0079(7)
C13 0.021(3) 0.020(2) 0.026(3) 0.008(2) -0.010(2) 0.0068(17)
C14 0.018(3) 0.031(3) 0.048(4) 0.015(3) -0.003(3) 0.007(2)
C15 0.018(4) 0.045(4) 0.080(6) 0.036(4) -0.011(4) 0.000(3)
C16 0.044(5) 0.032(4) 0.074(6) 0.029(3) -0.036(4) -0.011(4)
C17 0.054(5) 0.029(3) 0.046(5) 0.005(3) -0.039(3) 0.003(3)
C18 0.037(4) 0.029(3) 0.027(3) 0.001(2) -0.018(3) 0.011(3)
C19 0.035(3) 0.025(3) 0.014(2) 0.007(2) 0.005(2) 0.018(2)
C20 0.041(4) 0.021(3) 0.022(3) 0.010(3) 0.004(3) 0.016(2)
C21 0.059(5) 0.029(4) 0.038(4) 0.019(3) 0.020(3) 0.016(3)
C22 0.087(6) 0.039(5) 0.027(3) 0.022(4) 0.022(3) 0.034(3)
C23 0.079(6) 0.049(5) 0.021(4) 0.017(4) -0.002(4) 0.029(4)
C24 0.052(5) 0.036(4) 0.023(3) 0.013(3) -0.007(3) 0.019(3)
C25 0.025(3) 0.022(4) 0.040(4) 0.010(3) -0.001(3) 0.010(3)
C26 0.023(4) 0.034(4) 0.058(4) 0.015(3) 0.008(3) 0.020(3)
C27 0.052(5) 0.041(5) 0.044(4) 0.007(4) 0.018(3) 0.032(4)
C28 0.062(5) 0.039(4) 0.015(3) 0.002(3) 0.006(3) 0.032(4)
C29 0.014(2) 0.024(3) 0.014(3) 0.004(2) -0.002(2) 0.003(2)
C30 0.025(3) 0.023(4) 0.021(3) 0.007(3) 0.005(3) 0.004(3)
C31 0.029(3) 0.031(4) 0.026(4) 0.003(3) 0.011(3) -0.001(3)
C32 0.022(4) 0.037(5) 0.044(5) 0.003(3) 0.013(3) 0.004(3)
C33 0.022(3) 0.032(4) 0.040(4) 0.005(3) 0.003(3) 0.012(3)
C34 0.025(3) 0.031(4) 0.021(4) 0.007(3) 0.003(3) 0.013(3)
C35 0.023(3) 0.019(3) 0.016(3) 0.007(2) 0.004(2) 0.008(2)
C36 0.038(4) 0.024(4) 0.021(3) 0.007(3) 0.005(3) -0.002(3)
C37 0.060(5) 0.029(4) 0.027(4) 0.013(3) 0.009(3) -0.004(4)
C38 0.062(5) 0.043(5) 0.029(4) 0.022(4) 0.009(3) 0.011(3)
C39 0.045(4) 0.053(5) 0.019(3) 0.019(3) 0.004(3) 0.014(3)
C40 0.026(4) 0.044(4) 0.018(3) 0.016(3) 0.001(2) 0.008(3)
P3 0.0183(8) 0.0125(7) 0.0168(8) 0.0033(6) -0.0021(7) 0.0057(6)
C42 0.018(2) 0.010(3) 0.016(3) 0.002(2) -0.005(2) 0.003(2)
C43 0.027(3) 0.026(4) 0.022(3) 0.012(3) 0.004(3) 0.009(3)
C44 0.024(3) 0.035(4) 0.033(4) 0.012(3) 0.008(3) 0.013(3)
C45 0.025(3) 0.023(4) 0.033(4) 0.007(3) -0.006(3) 0.012(3)
C46 0.036(4) 0.021(3) 0.024(4) 0.011(3) -0.001(3) 0.011(3)
C47 0.019(3) 0.012(3) 0.020(3) 0.006(2) 0.000(2) -0.001(2)
C48 0.032(4) 0.024(3) 0.0165(18) 0.0055(19) 0.000(2) 0.020(2)
C49 0.041(4) 0.029(3) 0.021(3) 0.012(3) 0.005(3) 0.021(3)
C50 0.064(5) 0.041(4) 0.026(3) 0.018(3) 0.022(3) 0.033(3)
C51 0.077(6) 0.055(4) 0.018(3) 0.013(3) 0.010(3) 0.049(4)
C52 0.059(5) 0.050(4) 0.017(3) -0.002(3) -0.005(3) 0.034(3)
C53 0.041(4) 0.032(3) 0.022(3) 0.000(2) -0.005(3) 0.021(3)
C54 0.018(3) 0.014(2) 0.034(4) 0.010(2) -0.007(2) 0.0049(18)
C55 0.033(4) 0.016(2) 0.041(4) 0.007(3) -0.003(3) 0.009(2)
C56 0.036(4) 0.015(3) 0.053(5) 0.007(3) -0.009(3) 0.002(2)
C57 0.027(4) 0.026(3) 0.055(5) 0.020(3) -0.009(3) -0.002(3)
C58 0.024(4) 0.033(3) 0.039(4) 0.017(3) -0.003(3) 0.005(3)
C59 0.022(3) 0.021(3) 0.027(4) 0.010(3) -0.006(2) 0.007(2)
C61 0.0240(18) 0.038(2) 0.019(2) 0.0189(19) 0.0006(14) 0.0053(19)
C64 0.023(3) 0.021(3) 0.015(2) 0.010(2) 0.0002(18) 0.008(2)
C65 0.016(3) 0.018(3) 0.012(3) 0.005(2) -0.002(2) 0.007(2)
C66 0.024(2) 0.012(3) 0.012(3) 0.005(2) -0.001(2) 0.006(2)
C67 0.025(3) 0.020(3) 0.013(3) 0.011(2) -0.004(2) 0.004(2)
C68 0.023(2) 0.029(3) 0.020(3) 0.015(3) -0.003(2) 0.004(2)
C69 0.024(3) 0.021(3) 0.018(3) 0.012(3) -0.002(2) 0.000(3)
C70 0.028(3) 0.057(4) 0.039(4) 0.036(2) -0.013(2) -0.008(3)
F71 0.036(3) 0.102(4) 0.102(5) 0.087(4) -0.032(3) -0.016(3)
F72 0.025(2) 0.090(4) 0.057(3) 0.054(3) -0.010(2) -0.006(3)
F73 0.065(4) 0.076(4) 0.046(3) 0.010(3) -0.025(3) -0.021(3)
B1 0.021(3) 0.017(3) 0.013(3) 0.0055(17) -0.002(2) 0.0065(17)
C75 0.023(3) 0.014(3) 0.015(3) 0.0078(18) -0.001(2) 0.006(2)
C76 0.029(4) 0.022(3) 0.023(3) 0.001(2) -0.009(3) 0.012(3)
C77 0.051(3) 0.033(3) 0.024(2) 0.005(2) -0.009(3) 0.031(2)
C78 0.046(3) 0.029(3) 0.018(3) 0.005(2) -0.001(3) 0.028(3)
C79 0.030(3) 0.021(3) 0.019(3) 0.010(2) 0.006(2) 0.015(2)
C80 0.022(3) 0.016(3) 0.010(3) 0.006(2) 0.001(2) 0.008(2)
C81 0.029(3) 0.039(3) 0.028(2) 0.008(3) 0.011(3) 0.022(2)
F82 0.046(3) 0.057(3) 0.072(4) -0.011(3) -0.013(3) 0.041(3)
F83 0.034(3) 0.074(4) 0.075(4) 0.036(3) 0.012(3) 0.005(3)
F84 0.032(3) 0.075(4) 0.029(2) 0.013(2) -0.003(2) 0.027(3)
C85 0.072(3) 0.048(3) 0.034(2) -0.0059(19) -0.020(2) 0.031(2)
C89 0.016(3) 0.013(3) 0.012(2) 0.005(2) 0.000(2) 0.003(2)
C90 0.023(3) 0.014(3) 0.012(3) 0.004(2) 0.003(2) 0.007(2)
C91 0.031(3) 0.026(3) 0.019(3) 0.013(2) 0.005(2) 0.012(2)
C92 0.018(3) 0.025(3) 0.017(3) 0.014(3) -0.001(2) 0.005(2)
C93 0.021(3) 0.022(3) 0.012(2) 0.009(2) 0.001(2) 0.004(2)
C94 0.019(3) 0.018(3) 0.011(2) 0.004(2) 0.001(2) 0.008(2)
C95 0.029(3) 0.049(4) 0.016(2) 0.016(3) 0.0058(19) 0.012(3)
F96 0.066(3) 0.133(5) 0.028(3) 0.043(3) 0.027(2) 0.068(4)
F97 0.049(3) 0.096(4) 0.013(2) 0.005(2) 0.0041(19) -0.002(3)
F98 0.101(5) 0.064(3) 0.043(3) 0.037(3) 0.035(3) 0.015(3)
C99 0.049(2) 0.047(2) 0.046(2) 0.0150(17) 0.0128(18) 0.036(2)
C103 0.023(3) 0.014(2) 0.013(2) 0.0064(18) -0.0023(19) 0.0075(19)
C104 0.024(3) 0.018(3) 0.009(3) 0.006(2) -0.004(2) 0.005(2)
C105 0.031(3) 0.015(3) 0.019(3) 0.007(2) -0.006(2) 0.000(2)
C106 0.040(4) 0.013(3) 0.018(3) -0.002(2) -0.008(2) 0.002(3)
C107 0.038(3) 0.023(3) 0.016(2) -0.001(2) -0.001(2) 0.010(2)
C108 0.026(3) 0.019(3) 0.017(3) 0.005(2) 0.002(2) 0.007(2)
C109 0.054(4) 0.045(4) 0.014(3) -0.005(2) 0.000(2) 0.015(3)
F110 0.075(4) 0.046(3) 0.019(2) -0.011(2) -0.002(2) 0.010(3)
F111 0.122(6) 0.054(3) 0.028(3) 0.003(2) 0.031(3) -0.001(3)
F112 0.064(4) 0.129(6) 0.043(4) -0.016(3) 0.010(3) 0.054(4)
C113 0.039(3) 0.030(3) 0.029(3) 0.007(3) -0.006(2) -0.013(3)
F114 0.113(6) 0.030(3) 0.108(6) 0.029(3) 0.056(4) -0.003(3)
F115 0.042(3) 0.179(8) 0.082(4) 0.081(5) -0.029(3) -0.044(4)
F116 0.045(3) 0.057(3) 0.059(3) -0.014(3) 0.020(3) -0.021(3)
F1020 0.054(3) 0.054(3) 0.047(2) 0.013(2) 0.015(2) 0.044(2)
F1021 0.053(3) 0.046(2) 0.051(3) 0.011(2) 0.011(2) 0.041(2)
F1010 0.047(2) 0.055(3) 0.053(3) 0.012(2) 0.015(2) 0.038(2)
F1011 0.050(3) 0.055(3) 0.053(3) 0.016(2) 0.021(2) 0.041(2)
F1000 0.057(3) 0.046(3) 0.053(3) 0.017(2) 0.013(2) 0.041(2)
F1001 0.053(3) 0.052(3) 0.049(3) 0.015(2) 0.012(2) 0.043(2)
F870 0.104(5) 0.041(3) 0.062(5) -0.023(3) -0.046(4) 0.036(4)
F871 0.104(5) 0.057(4) 0.064(6) -0.030(3) -0.031(4) 0.048(4)
F860 0.081(5) 0.069(5) 0.028(2) -0.016(3) -0.008(3) 0.021(4)
F861 0.068(6) 0.067(5) 0.026(3) -0.001(3) -0.017(3) 0.012(4)
F880 0.071(3) 0.033(5) 0.047(4) 0.009(3) -0.019(3) 0.011(2)
F881 0.085(3) 0.031(5) 0.037(4) 0.002(3) -0.024(3) 0.015(3)
F620 0.038(4) 0.048(2) 0.037(4) 0.036(2) -0.007(3) -0.005(2)
F621 0.039(5) 0.037(2) 0.034(4) 0.030(2) -0.008(3) -0.003(2)
F630 0.016(3) 0.071(4) 0.018(2) 0.019(3) 0.002(3) 0.007(3)
F631 0.020(2) 0.076(4) 0.019(3) 0.023(3) 0.001(3) 0.002(3)
F600 0.0253(17) 0.025(4) 0.013(3) 0.009(3) 0.0006(16) 0.0115(18)
F601 0.0214(18) 0.029(3) 0.014(3) 0.010(3) 0.0029(15) 0.014(2)

loop_
_atom_type_symbol
_atom_type_scat_dispersion_real
_atom_type_scat_dispersion_imag
_atom_type_scat_Cromer_Mann_a1
_atom_type_scat_Cromer_Mann_b1
_atom_type_scat_Cromer_Mann_a2
_atom_type_scat_Cromer_Mann_b2
_atom_type_scat_Cromer_Mann_a3
_atom_type_scat_Cromer_Mann_b3
_atom_type_scat_Cromer_Mann_a4
_atom_type_scat_Cromer_Mann_b4
_atom_type_scat_Cromer_Mann_c
_atom_type_scat_source
C 0.0033 0.0016 2.3100 20.8439 1.0200 10.2075 1.5886 0.5687 0.8650 51.6512 0.2156 'International Tables Vol C 4.2.6.8 and 6.1.1.4'
H 0.0000 0.0000 0.4930 10.5109 0.3229 26.1257 0.1402 3.1424 0.0408 57.7998 0.0030 'International Tables Vol C 4.2.6.8 and 6.1.1.4'
B 0.0013 0.0007 2.0545 23.2185 1.3326 1.0210 1.0979 60.3498 0.7068 0.1403 -0.1932 'International Tables Vol C 4.2.6.8 and 6.1.1.4'
F 0.0171 0.0103 3.5392 10.2825 2.6412 4.2944 1.5170 0.2615 1.0243 26.1476 0.2776 'International Tables Vol C 4.2.6.8 and 6.1.1.4'
P 0.1023 0.0942 6.4345 1.9067 4.1791 27.1570 1.7800 0.5260 1.4908 68.1645 1.1149 'International Tables Vol C 4.2.6.8 and 6.1.1.4'
Ir -1.4442 7.9887 27.3049 1.5928 16.7296 8.8655 15.6115 0.4179 5.8338 45.0011 11.4722 'International Tables Vol C 4.2.6.8 and 6.1.1.4'

loop_
_geom_angle_atom_site_label_1
_geom_angle_atom_site_label_2
_geom_angle_atom_site_label_3
_geom_angle
_geom_angle_publ_flag
P2 Ir1 C1 82.6(2) yes
P2 Ir1 P1 164.15(6) yes
C1 Ir1 P1 82.4(2) yes
P2 Ir1 P3 98.84(6) yes
C1 Ir1 P3 178.4(2) yes
P1 Ir1 P3 96.06(6) yes
Ir1 P2 C3 100.9(2) yes
Ir1 P2 C29 118.4(2) yes
C3 P2 C29 103.5(3) yes
Ir1 P2 C35 119.1(2) yes
C3 P2 C35 105.1(3) yes
C29 P2 C35 107.4(3) yes
P2 C3 C4 124.7(6) yes
P2 C3 C8 114.4(5) yes
C4 C3 C8 120.8(6) yes
C3 C4 C5 119.3(7) yes
C3 C4 H41 120.6 no
C5 C4 H41 120.2 no
C4 C5 C6 119.9(7) yes
C4 C5 H51 119.4 no
C6 C5 H51 120.7 no
C5 C6 C7 120.5(7) yes
C5 C6 H61 119.9 no
C7 C6 H61 119.6 no
C6 C7 C8 121.4(8) yes
C6 C7 H71 119.4 no
C8 C7 H71 119.2 no
C7 C8 C3 118.0(7) yes
C7 C8 C1 124.5(7) yes
C3 C8 C1 117.2(6) yes
C8 C1 Ir1 120.6(6) yes
C8 C1 C10 119.3(7) yes
Ir1 C1 C10 120.0(5) yes
C1 C10 C11 116.9(6) yes
C1 C10 C28 125.8(7) yes
C11 C10 C28 117.3(7) yes
C10 C11 P1 113.6(5) yes
C10 C11 C25 121.1(6) yes
P1 C11 C25 125.2(6) yes
C11 P1 Ir1 102.5(2) yes
C11 P1 C13 104.0(3) yes
Ir1 P1 C13 118.7(2) yes
C11 P1 C19 104.7(3) yes
Ir1 P1 C19 116.5(3) yes
C13 P1 C19 108.5(3) yes
P1 C13 C14 120.8(6) yes
P1 C13 C18 120.0(6) yes
C14 C13 C18 118.5(7) yes
C13 C14 C15 121.4(8) yes
C13 C14 H141 118.5 no
C15 C14 H141 120.1 no
C14 C15 C16 119.2(9) yes
C14 C15 H151 120.2 no
C16 C15 H151 120.6 no
C15 C16 C17 121.4(8) yes
C15 C16 H161 118.5 no
C17 C16 H161 120.0 no
C16 C17 C18 118.8(9) yes
C16 C17 H171 120.3 no
C18 C17 H171 120.9 no
C13 C18 C17 120.7(9) yes
C13 C18 H181 119.7 no
C17 C18 H181 119.6 no
P1 C19 C20 116.4(5) yes
P1 C19 C24 124.2(6) yes
C20 C19 C24 119.4(7) yes
C19 C20 C21 120.2(8) yes
C19 C20 H201 120.1 no
C21 C20 H201 119.8 no
C20 C21 C22 119.7(9) yes
C20 C21 H211 120.6 no
C22 C21 H211 119.7 no
C21 C22 C23 120.9(8) yes
C21 C22 H221 119.9 no
C23 C22 H221 119.3 no
C22 C23 C24 120.3(8) yes
C22 C23 H231 120.8 no
C24 C23 H231 118.9 no
C19 C24 C23 119.6(9) yes
C19 C24 H241 120.0 no
C23 C24 H241 120.3 no
C11 C25 C26 119.9(7) yes
C11 C25 H251 119.9 no
C26 C25 H251 120.2 no
C25 C26 C27 119.1(7) yes
C25 C26 H261 120.0 no
C27 C26 H261 120.9 no
C26 C27 C28 122.2(7) yes
C26 C27 H271 120.2 no
C28 C27 H271 117.5 no
C10 C28 C27 120.0(8) yes
C10 C28 H281 120.0 no
C27 C28 H281 120.0 no
P2 C29 C30 116.6(5) yes
P2 C29 C34 124.6(5) yes
C30 C29 C34 118.8(6) yes
C29 C30 C31 120.7(7) yes
C29 C30 H301 118.7 no
C31 C30 H301 120.6 no
C30 C31 C32 120.3(7) yes
C30 C31 H311 119.8 no
C32 C31 H311 119.9 no
C31 C32 C33 119.3(7) yes
C31 C32 H321 120.8 no
C33 C32 H321 119.9 no
C32 C33 C34 121.1(8) yes
C32 C33 H331 118.7 no
C34 C33 H331 120.2 no
C33 C34 C29 119.8(7) yes
C33 C34 H341 120.8 no
C29 C34 H341 119.5 no
P2 C35 C36 119.1(5) yes
P2 C35 C40 120.7(5) yes
C36 C35 C40 120.1(7) yes
C35 C36 C37 120.0(8) yes
C35 C36 H361 119.9 no
C37 C36 H361 120.1 no
C36 C37 C38 119.3(8) yes
C36 C37 H371 119.5 no
C38 C37 H371 121.3 no
C37 C38 C39 121.1(8) yes
C37 C38 H381 119.7 no
C39 C38 H381 119.1 no
C38 C39 C40 120.0(8) yes
C38 C39 H391 121.1 no
C40 C39 H391 118.9 no
C39 C40 C35 119.5(7) yes
C39 C40 H401 120.6 no
C35 C40 H401 119.9 no
Ir1 P3 C42 120.2(2) yes
Ir1 P3 C48 111.8(2) yes
C42 P3 C48 103.6(3) yes
Ir1 P3 C54 110.4(2) yes
C42 P3 C54 101.2(3) yes
C48 P3 C54 108.8(3) yes
P3 C42 C43 123.3(5) yes
P3 C42 C47 118.6(5) yes
C43 C42 C47 118.0(6) yes
C42 C43 C44 119.5(7) yes
C42 C43 H431 120.3 no
C44 C43 H431 120.2 no
C43 C44 C45 120.6(7) yes
C43 C44 H441 119.6 no
C45 C44 H441 119.7 no
C44 C45 C46 119.5(7) yes
C44 C45 H451 120.3 no
C46 C45 H451 120.2 no
C45 C46 C47 120.2(7) yes
C45 C46 H461 119.3 no
C47 C46 H461 120.5 no
C42 C47 C46 122.1(6) yes
C42 C47 H471 120.0 no
C46 C47 H471 118.0 no
P3 C48 C49 116.0(5) yes
P3 C48 C53 124.2(6) yes
C49 C48 C53 119.7(7) yes
C48 C49 C50 119.1(8) yes
C48 C49 H491 121.2 no
C50 C49 H491 119.7 no
C49 C50 C51 120.5(8) yes
C49 C50 H501 119.7 no
C51 C50 H501 119.8 no
C50 C51 C52 120.3(8) yes
C50 C51 H511 119.3 no
C52 C51 H511 120.4 no
C51 C52 C53 120.6(8) yes
C51 C52 H521 119.8 no
C53 C52 H521 119.6 no
C48 C53 C52 119.7(8) yes
C48 C53 H531 119.8 no
C52 C53 H531 120.5 no
P3 C54 C55 121.2(6) yes
P3 C54 C59 119.1(5) yes
C55 C54 C59 119.4(7) yes
C54 C55 C56 119.2(8) yes
C54 C55 H551 119.6 no
C56 C55 H551 121.2 no
C55 C56 C57 120.4(7) yes
C55 C56 H561 120.1 no
C57 C56 H561 119.5 no
C56 C57 C58 120.6(7) yes
C56 C57 H571 120.4 no
C58 C57 H571 119.0 no
C57 C58 C59 120.1(8) yes
C57 C58 H581 119.7 no
C59 C58 H581 120.1 no
C54 C59 C58 120.3(7) yes
C54 C59 H591 119.5 no
C58 C59 H591 120.2 no
C64 C61 F620 112.8(5) yes
C64 C61 F621 110.8(5) yes
F620 C61 F621 23.5(6) yes
C64 C61 F630 111.8(5) yes
F620 C61 F630 105.4(5) yes
F621 C61 F630 124.6(6) yes
C64 C61 F631 113.7(5) yes
F620 C61 F631 84.3(6) yes
F621 C61 F631 105.8(5) yes
F630 C61 F631 22.9(5) yes
C64 C61 F600 112.9(5) yes
F620 C61 F600 108.8(5) yes
F621 C61 F600 89.5(5) yes
F630 C61 F600 104.7(5) yes
F631 C61 F600 120.9(6) yes
C64 C61 F601 112.8(5) yes
F620 C61 F601 121.5(6) yes
F621 C61 F601 104.8(5) yes
F630 C61 F601 89.5(5) yes
F631 C61 F601 108.4(5) yes
F600 C61 F601 17.1(6) yes
C61 C64 C65 121.7(6) yes
C61 C64 C69 117.0(5) yes
C65 C64 C69 121.3(6) yes
C64 C65 C66 122.3(6) yes
C64 C65 H651 119.4 no
C66 C65 H651 118.3 no
C65 C66 C67 115.3(6) yes
C65 C66 B1 119.3(6) yes
C67 C66 B1 125.2(6) yes
C66 C67 C68 123.0(6) yes
C66 C67 H671 118.4 no
C68 C67 H671 118.6 no
C67 C68 C69 120.8(6) yes
C67 C68 C70 121.3(6) yes
C69 C68 C70 117.9(6) yes
C64 C69 C68 117.2(6) yes
C64 C69 H691 122.1 no
C68 C69 H691 120.7 no
C68 C70 F71 113.3(7) yes
C68 C70 F72 115.1(7) yes
F71 C70 F72 108.4(8) yes
C68 C70 F73 110.8(8) yes
F71 C70 F73 105.0(7) yes
F72 C70 F73 103.4(7) yes
C66 B1 C75 104.9(5) yes
C66 B1 C89 110.5(5) yes
C75 B1 C89 110.4(5) yes
C66 B1 C103 112.4(5) yes
C75 B1 C103 112.8(6) yes
C89 B1 C103 105.9(5) yes
B1 C75 C76 119.2(6) yes
B1 C75 C80 124.9(6) yes
C76 C75 C80 115.8(6) yes
C75 C76 C77 121.9(7) yes
C75 C76 H761 120.0 no
C77 C76 H761 118.2 no
C76 C77 C78 121.4(7) yes
C76 C77 C85 117.5(7) yes
C78 C77 C85 121.0(6) yes
C77 C78 C79 117.8(7) yes
C77 C78 H781 121.4 no
C79 C78 H781 120.8 no
C78 C79 C80 121.1(7) yes
C78 C79 C81 121.9(6) yes
C80 C79 C81 117.0(6) yes
C79 C80 C75 122.0(6) yes
C79 C80 H801 119.1 no
C75 C80 H801 118.9 no
C79 C81 F82 113.5(7) yes
C79 C81 F83 112.6(7) yes
F82 C81 F83 106.0(7) yes
C79 C81 F84 112.9(6) yes
F82 C81 F84 107.4(7) yes
F83 C81 F84 103.7(7) yes
C77 C85 F870 112.5(5) yes
C77 C85 F871 111.3(5) yes
F870 C85 F871 27.6(8) yes
C77 C85 F860 109.3(6) yes
F870 C85 F860 108.9(6) yes
F871 C85 F860 84.2(7) yes
C77 C85 F861 107.7(5) yes
F870 C85 F861 128.6(7) yes
F871 C85 F861 107.3(6) yes
F860 C85 F861 24.8(7) yes
C77 C85 F880 114.2(6) yes
F870 C85 F880 104.4(5) yes
F871 C85 F880 125.2(7) yes
F860 C85 F880 107.2(6) yes
F861 C85 F880 86.3(7) yes
C77 C85 F881 115.1(6) yes
F870 C85 F881 84.4(7) yes
F871 C85 F881 108.7(6) yes
F860 C85 F881 123.8(7) yes
F861 C85 F881 106.3(5) yes
F880 C85 F881 22.2(6) yes
B1 C89 C90 120.0(5) yes
B1 C89 C94 124.2(6) yes
C90 C89 C94 115.5(6) yes
C89 C90 C91 122.7(6) yes
C89 C90 H901 118.5 no
C91 C90 H901 118.8 no
C90 C91 C92 120.6(6) yes
C90 C91 C99 120.4(6) yes
C92 C91 C99 119.0(6) yes
C91 C92 C93 118.2(6) yes
C91 C92 H921 121.3 no
C93 C92 H921 120.5 no
C92 C93 C94 121.1(6) yes
C92 C93 C95 119.1(6) yes
C94 C93 C95 119.8(6) yes
C89 C94 C93 121.8(6) yes
C89 C94 H941 119.4 no
C93 C94 H941 118.8 no
C93 C95 F96 113.8(6) yes
C93 C95 F97 112.3(6) yes
F96 C95 F97 109.0(7) yes
C93 C95 F98 110.6(7) yes
F96 C95 F98 106.3(7) yes
F97 C95 F98 104.3(7) yes
C91 C99 F1020 114.4(5) yes
C91 C99 F1021 111.5(5) yes
F1020 C99 F1021 47.6(5) yes
C91 C99 F1010 113.0(5) yes
F1020 C99 F1010 105.1(5) yes
F1021 C99 F1010 134.9(5) yes
C91 C99 F1011 113.1(5) yes
F1020 C99 F1011 61.2(5) yes
F1021 C99 F1011 106.1(5) yes
F1010 C99 F1011 48.1(5) yes
C91 C99 F1000 113.0(5) yes
F1020 C99 F1000 105.8(5) yes
F1021 C99 F1000 63.5(5) yes
F1010 C99 F1000 104.7(5) yes
F1011 C99 F1000 133.1(5) yes
C91 C99 F1001 113.9(5) yes
F1020 C99 F1001 131.0(5) yes
F1021 C99 F1001 105.9(5) yes
F1010 C99 F1001 61.9(5) yes
F1011 C99 F1001 105.7(5) yes
F1000 C99 F1001 46.1(5) yes
B1 C103 C104 120.0(6) yes
B1 C103 C108 123.4(6) yes
C104 C103 C108 116.6(6) yes
C103 C104 C105 122.4(6) yes
C103 C104 H1041 119.8 no
C105 C104 H1041 117.8 no
C104 C105 C106 120.0(7) yes
C104 C105 C113 121.3(7) yes
C106 C105 C113 118.8(7) yes
C105 C106 C107 117.6(6) yes
C105 C106 H1061 120.2 no
C107 C106 H1061 122.2 no
C106 C107 C108 123.3(7) yes
C106 C107 C109 120.1(7) yes
C108 C107 C109 116.6(7) yes
C103 C108 C107 120.1(7) yes
C103 C108 H1081 119.3 no
C107 C108 H1081 120.6 no
C107 C109 F110 112.5(8) yes
C107 C109 F111 112.2(7) yes
F110 C109 F111 105.8(7) yes
C107 C109 F112 111.9(7) yes
F110 C109 F112 107.2(8) yes
F111 C109 F112 106.8(9) yes
C105 C113 F114 111.5(8) yes
C105 C113 F115 113.7(7) yes
F114 C113 F115 103.7(8) yes
C105 C113 F116 115.0(7) yes
F114 C113 F116 102.8(7) yes
F115 C113 F116 109.1(9) yes
C99 F1020 F1021 66.2(3) yes
C99 F1020 F1011 59.4(3) yes
F1021 F1020 F1011 121.9(4) yes
C99 F1021 F1020 66.2(3) yes
C99 F1021 F1000 58.2(3) yes
F1020 F1021 F1000 117.5(4) yes
C99 F1010 F1011 65.9(3) yes
C99 F1010 F1001 59.1(3) yes
F1011 F1010 F1001 119.2(4) yes
F1020 F1011 C99 59.4(3) yes
F1020 F1011 F1010 119.5(4) yes
C99 F1011 F1010 65.9(3) yes
F1021 F1000 C99 58.3(3) yes
F1021 F1000 F1001 120.2(4) yes
C99 F1000 F1001 67.0(3) yes
F1010 F1001 C99 59.1(3) yes
F1010 F1001 F1000 121.4(4) yes
C99 F1001 F1000 67.0(3) yes

loop_
_geom_bond_atom_site_label_1
_geom_bond_atom_site_label_2
_geom_bond_distance
_geom_bond_publ_flag
Ir1 P2 2.2824(17) yes
Ir1 C1 1.994(8) yes
Ir1 P1 2.2978(17) yes
Ir1 P3 2.3937(16) yes
P2 C3 1.820(7) yes
P2 C29 1.813(7) yes
P2 C35 1.824(7) yes
C3 C4 1.398(10) yes
C3 C8 1.389(10) yes
C4 C5 1.399(10) yes
C4 H41 0.943 no
C5 C6 1.367(13) yes
C5 H51 0.940 no
C6 C7 1.374(12) yes
C6 H61 0.951 no
C7 C8 1.394(10) yes
C7 H71 0.945 no
C8 C1 1.466(11) yes
C1 C10 1.491(11) yes
C10 C11 1.405(10) yes
C10 C28 1.409(10) yes
C11 P1 1.812(7) yes
C11 C25 1.389(10) yes
P1 C13 1.816(7) yes
P1 C19 1.814(7) yes
C13 C14 1.399(11) yes
C13 C18 1.405(11) yes
C14 C15 1.382(12) yes
C14 H141 0.949 no
C15 C16 1.381(16) yes
C15 H151 0.942 no
C16 C17 1.396(16) yes
C16 H161 0.955 no
C17 C18 1.394(12) yes
C17 H171 0.948 no
C18 H181 0.957 no
C19 C20 1.382(11) yes
C19 C24 1.393(11) yes
C20 C21 1.396(11) yes
C20 H201 0.947 no
C21 C22 1.365(14) yes
C21 H211 0.944 no
C22 C23 1.365(15) yes
C22 H221 0.937 no
C23 C24 1.389(12) yes
C23 H231 0.941 no
C24 H241 0.948 no
C25 C26 1.385(11) yes
C25 H251 0.951 no
C26 C27 1.362(13) yes
C26 H261 0.945 no
C27 C28 1.374(13) yes
C27 H271 0.940 no
C28 H281 0.932 no
C29 C30 1.398(10) yes
C29 C34 1.388(10) yes
C30 C31 1.378(10) yes
C30 H301 0.951 no
C31 C32 1.390(13) yes
C31 H311 0.948 no
C32 C33 1.370(13) yes
C32 H321 0.952 no
C33 C34 1.395(10) yes
C33 H331 0.952 no
C34 H341 0.944 no
C35 C36 1.382(10) yes
C35 C40 1.390(10) yes
C36 C37 1.407(11) yes
C36 H361 0.944 no
C37 C38 1.382(13) yes
C37 H371 0.957 no
C38 C39 1.367(13) yes
C38 H381 0.949 no
C39 C40 1.406(10) yes
C39 H391 0.952 no
C40 H401 0.937 no
P3 C42 1.842(7) yes
P3 C48 1.826(7) yes
P3 C54 1.833(7) yes
C42 C43 1.387(10) yes
C42 C47 1.400(9) yes
C43 C44 1.388(11) yes
C43 H431 0.944 no
C44 C45 1.385(11) yes
C44 H441 0.947 no
C45 C46 1.368(11) yes
C45 H451 0.945 no
C46 C47 1.345(10) yes
C46 H461 0.934 no
C47 H471 0.942 no
C48 C49 1.399(11) yes
C48 C53 1.399(10) yes
C49 C50 1.399(10) yes
C49 H491 0.930 no
C50 C51 1.380(14) yes
C50 H501 0.930 no
C51 C52 1.367(14) yes
C51 H511 0.936 no
C52 C53 1.392(12) yes
C52 H521 0.948 no
C53 H531 0.948 no
C54 C55 1.413(10) yes
C54 C59 1.384(11) yes
C55 C56 1.387(12) yes
C55 H551 0.939 no
C56 C57 1.371(13) yes
C56 H561 0.946 no
C57 C58 1.378(12) yes
C57 H571 0.938 no
C58 C59 1.381(11) yes
C58 H581 0.944 no
C59 H591 0.945 no
C61 C64 1.499(7) yes
C61 F620 1.3481(10) yes
C61 F621 1.3490(10) yes
C61 F630 1.3488(10) yes
C61 F631 1.3480(10) yes
C61 F600 1.3482(10) yes
C61 F601 1.3482(10) yes
C64 C65 1.366(9) yes
C64 C69 1.399(10) yes
C65 C66 1.420(9) yes
C65 H651 0.954 no
C66 C67 1.39(1) yes
C66 B1 1.645(10) yes
C67 C68 1.381(10) yes
C67 H671 0.937 no
C68 C69 1.396(9) yes
C68 C70 1.486(10) yes
C69 H691 0.949 no
C70 F71 1.320(10) yes
C70 F72 1.317(10) yes
C70 F73 1.391(12) yes
B1 C75 1.649(10) yes
B1 C89 1.647(9) yes
B1 C103 1.637(10) yes
C75 C76 1.396(9) yes
C75 C80 1.386(9) yes
C76 C77 1.388(10) yes
C76 H761 0.937 no
C77 C78 1.374(11) yes
C77 C85 1.542(9) yes
C78 C79 1.371(10) yes
C78 H781 0.947 no
C79 C80 1.399(9) yes
C79 C81 1.494(11) yes
C80 H801 0.938 no
C81 F82 1.325(9) yes
C81 F83 1.338(10) yes
C81 F84 1.341(9) yes
C85 F870 1.3375(10) yes
C85 F871 1.3372(10) yes
C85 F860 1.3368(10) yes
C85 F861 1.3378(10) yes
C85 F880 1.3376(10) yes
C85 F881 1.3369(10) yes
C89 C90 1.400(9) yes
C89 C94 1.405(9) yes
C90 C91 1.385(9) yes
C90 H901 0.941 no
C91 C92 1.381(9) yes
C91 C99 1.494(8) yes
C92 C93 1.383(10) yes
C92 H921 0.942 no
C93 C94 1.389(9) yes
C93 C95 1.523(9) yes
C94 H941 0.949 no
C95 F96 1.289(9) yes
C95 F97 1.318(9) yes
C95 F98 1.341(10) yes
C99 F1020 1.3267(10) yes
C99 F1021 1.3273(10) yes
C99 F1010 1.3271(10) yes
C99 F1011 1.3271(10) yes
C99 F1000 1.3269(10) yes
C99 F1001 1.3270(10) yes
C103 C104 1.397(10) yes
C103 C108 1.401(9) yes
C104 C105 1.385(9) yes
C104 H1041 0.931 no
C105 C106 1.409(10) yes
C105 C113 1.483(11) yes
C106 C107 1.349(11) yes
C106 H1061 0.938 no
C107 C108 1.393(10) yes
C107 C109 1.533(11) yes
C108 H1081 0.936 no
C109 F110 1.330(10) yes
C109 F111 1.334(11) yes
C109 F112 1.317(11) yes
C113 F114 1.348(11) yes
C113 F115 1.299(11) yes
C113 F116 1.306(10) yes
F1020 F1021 1.070(11) yes
F1020 F1011 1.351(11) yes
F1021 F1000 1.397(11) yes
F1010 F1011 1.082(11) yes
F1010 F1001 1.365(11) yes
F1000 F1001 1.038(11) yes

loop_
_geom_hbond_atom_site_label_D
_geom_hbond_atom_site_label_H
_geom_hbond_atom_site_label_A
_geom_hbond_angle_DHA
_geom_hbond_distance_DH
_geom_hbond_distance_HA
_geom_hbond_distance_DA
_geom_hbond_publ_flag
C18 H181 C53 140 0.96 2.56 3.343(12) yes
C80 H801 C104 121 0.94 2.55 3.131(12) yes

loop_
_platon_squeeze_void_nr
_platon_squeeze_void_average_x
_platon_squeeze_void_average_y
_platon_squeeze_void_average_z
_platon_squeeze_void_volume
_platon_squeeze_void_count_electrons
_platon_squeeze_void_content
1 0.500 0.500 0.500 533 119 ' '
